data_7246890
loop_
_publ_author_name
'Wang, Jinling'
'Liu, Xiaohui'
'Chang, Zhihan'
'Xu, Na'
'Wang, Xiuli'

_publ_section_title
;
 Two new manganese-based phosphomolybdate compounds as electrochemical
 sensors for the highly sensitive trace determination of heavy metal
 Cr(vi) ions
;
_journal_issue 27
_journal_name_full CrystEngComm
_journal_page_first 3953
_journal_page_last 3958
_journal_paper_doi 10.1039/D3CE00517H
_journal_volume 25
_journal_year 2023
_chemical_formula_moiety 'Mn3 Mo12 O66 P8, 4(C6 H10 N2)'
_chemical_formula_sum 'C24 H40 Mn3 Mo12 N8 O66 P8'
_chemical_formula_weight 3060.50
_space_group_crystal_system triclinic
_space_group_IT_number 2
_space_group_name_Hall '-P 1'
_space_group_name_H-M_alt 'P -1'
_atom_sites_solution_hydrogens geom
_atom_sites_solution_primary dual
_audit_creation_date 2021-12-15
_audit_creation_method
;
Olex2 1.5
(compiled 2021.08.20 svn.r13c46975 for OlexSys, GUI svn.r6396)
;
_audit_update_record
;
2022-11-01 deposited with the CCDC.	2023-06-15 downloaded from the CCDC.
;
_cell_angle_alpha 103.2760(10)
_cell_angle_beta 106.7290(10)
_cell_angle_gamma 110.0090(10)
_cell_formula_units_Z 1
_cell_length_a 12.0309(8)
_cell_length_b 13.9974(9)
_cell_length_c 14.7291(9)
_cell_measurement_reflns_used 9969
_cell_measurement_temperature 273.15
_cell_measurement_theta_max 25.127
_cell_measurement_theta_min 1.628
_cell_volume 2078.4(2)
_computing_cell_refinement 'SAINT+ Ver. 2016.5-0 (Bruker-AXS, 2016)'
_computing_data_collection 'APEX3 Ver. 2016.5-0 (Bruker-AXS, 2016)'
_computing_data_reduction 'SAINT+ Ver. 2016.5-0 (Bruker-AXS, 2016)'
_computing_molecular_graphics 'OLEX2 (Dolomanov et al., 2009)'
_computing_publication_material 'OLEX2 (Dolomanov et al., 2009)'
_computing_structure_refinement 'XL (Sheldrick, 2015b)'
_computing_structure_solution 'XT (Sheldrick, 2015a)'
_diffrn_ambient_temperature 273.15
_diffrn_detector 'charge-coupled device (CCD) area detector'
_diffrn_detector_area_resol_mean 7.9
_diffrn_detector_type 'Bruker APEX II'
_diffrn_measured_fraction_theta_full 0.997
_diffrn_measured_fraction_theta_max 0.990
_diffrn_measurement_device 'three-circle diffractometer'
_diffrn_measurement_device_type 'Bruker APEX II Quazar'
_diffrn_measurement_method '0.5\% \w and 0.5\% \f scans'
_diffrn_radiation_collimation 'focusing mirrors'
_diffrn_radiation_detector 'Bruker APEX II'
_diffrn_radiation_monochromator 'mirror optics'
_diffrn_radiation_probe x-ray
_diffrn_radiation_type 'Mo K\a'
_diffrn_radiation_wavelength 0.71073
_diffrn_radiation_xray_symbol K-L~3~
_diffrn_reflns_av_R_equivalents 0.0204
_diffrn_reflns_av_unetI/netI 0.0344
_diffrn_reflns_Laue_measured_fraction_full 0.997
_diffrn_reflns_Laue_measured_fraction_max 0.990
_diffrn_reflns_limit_h_max 16
_diffrn_reflns_limit_h_min -15
_diffrn_reflns_limit_k_max 18
_diffrn_reflns_limit_k_min -16
_diffrn_reflns_limit_l_max 16
_diffrn_reflns_limit_l_min -19
_diffrn_reflns_number 15078
_diffrn_reflns_point_group_measured_fraction_full 0.997
_diffrn_reflns_point_group_measured_fraction_max 0.990
_diffrn_reflns_theta_full 25.242
_diffrn_reflns_theta_max 28.278
_diffrn_reflns_theta_min 1.813
_diffrn_source 'microfocus sealed X-ray tube'
_diffrn_source_current 30.0
_diffrn_source_power 1.2
_diffrn_source_type 'Incoatec I\ms'
_diffrn_source_voltage 40.0
_exptl_absorpt_coefficient_mu 2.451
_exptl_absorpt_correction_T_max 0.87
_exptl_absorpt_correction_T_min 0.86
_exptl_absorpt_correction_type multi-scan
_exptl_absorpt_process_details
;
SADABS-2016/2 (Krause et al., 2015) was used for absorption correction.
;
_exptl_crystal_colour green
_exptl_crystal_colour_primary green
_exptl_crystal_density_diffrn 2.445
_exptl_crystal_density_method 'not measured'
_exptl_crystal_description block
_exptl_crystal_F_000 1467
_exptl_crystal_size_max 0.24
_exptl_crystal_size_mid 0.22
_exptl_crystal_size_min 0.2
_refine_diff_density_max 3.753
_refine_diff_density_min -1.574
_refine_diff_density_rms 0.214
_refine_ls_extinction_method none
_refine_ls_goodness_of_fit_ref 1.074
_refine_ls_hydrogen_treatment constr
_refine_ls_matrix_type full
_refine_ls_number_parameters 665
_refine_ls_number_reflns 10204
_refine_ls_number_restraints 957
_refine_ls_restrained_S_all 1.044
_refine_ls_R_factor_all 0.0444
_refine_ls_R_factor_gt 0.0411
_refine_ls_shift/su_max 0.001
_refine_ls_shift/su_mean 0.000
_refine_ls_structure_factor_coef Fsqd
_refine_ls_weighting_details 'w=1/[\s^2^(Fo^2^)+(0.0553P)^2^+17.0135P] where P=(Fo^2^+2Fc^2^)/3'
_refine_ls_weighting_scheme calc
_refine_ls_wR_factor_gt 0.1139
_refine_ls_wR_factor_ref 0.1163
_reflns_Friedel_coverage 0.000
_reflns_number_gt 9434
_reflns_number_total 10204
_reflns_threshold_expression 'I > 2\s(I)'
_cod_data_source_file d3ce00517h2.cif
_cod_data_source_block 1
_cod_depositor_comments 'Adding full bibliography for 7246890--7246891.cif.'
_cod_database_code 7246890
_shelx_shelxl_version_number 2018/3
_shelx_space_group_comment
;
The symmetry employed for this shelxl refinement is uniquely defined
by the following loop, which should always be used as a source of
symmetry information in preference to the above space-group names.
They are only intended as comments.
;
_shelx_estimated_absorpt_t_max 0.640
_shelx_estimated_absorpt_t_min 0.591
_olex2_refinement_description
;
1. Fixed Uiso
 At 1.2 times of:
  All C(H) groups, All C(H,H) groups, All N(H) groups, All N(H,H,H) groups
2. Restrained distances
 C17-C18
 1.4 with sigma of 0.01
 N2-C18
 1.5 with sigma of 0.01
 N6-C24 = N5-C7
 1.4 with sigma of 0.01
 C19-C24
 1.5 with sigma of 0.01
3. Restrained planarity
 N4, C13, C14, C15, C16, C17, C18
 with sigma of 0.01
4. Uiso/Uaniso restraints and constraints
C1 \\sim C2 \\sim C3 \\sim C4 \\sim C5 \\sim C6 \\sim C13 \\sim C14 \\sim C15
\\sim C16 \\sim C17 \\sim C18 \\sim C7 \\sim C8 \\sim C9 \\sim C10 \\sim C11
\\sim C12 \\sim C19 \\sim C20 \\sim C21 \\sim C22 \\sim C23 \\sim C24 \\sim N1
\\sim N2 \\sim N3 \\sim N4 \\sim N5 \\sim N6 \\sim N7 \\sim N8: within 3.2A
with sigma of 0.01 and sigma for terminal atoms of 0.02 within 3.2A
Uanis(N1) \\sim Ueq: with sigma of 0.005 and sigma for terminal atoms of 0.01
Uanis(O32) \\sim Ueq, Uanis(O33) \\sim Ueq: with sigma of 0.005 and sigma for
terminal atoms of 0.01
5. Rigid body (RIGU) restrains
 N1, N2, N3, N4, C1, C2, C3, C4, C5, C6, C13, C14, C15, C16, C17, C18
 with sigma for 1-2 distances of 0.001 and sigma for 1-3 distances of 0.001
6. Others
 Fixed Sof: O32(0.75) O33(0.65) N1(0.5) H1A(0.5) H1B(0.5) H1C(0.5) N2(0.5)
 H2A(0.5) H2B(0.5) H2C(0.5) C1(0.5) H1(0.5) C2(0.5) C3(0.5) H3(0.5) N3(0.5)
 H3A(0.5) C4(0.5) H4(0.5) C5(0.5) H5(0.5) C6(0.5) H6A(0.5) H6B(0.5) C13(0.5)
 H13(0.5) N4(0.5) H4A(0.5) C14(0.5) H14(0.5) C15(0.5) H15(0.5) C16(0.5)
 H16(0.5) C17(0.5) C18(0.5) H18A(0.5) H18B(0.5) N5(0.5) H5A(0.5) H5B(0.5)
 H5C(0.5) N6(0.5) H6C(0.5) H6D(0.5) H6E(0.5) C7(0.5) H7A(0.5) H7B(0.5) C8(0.5)
 H8(0.5) C9(0.5) H9(0.5) C10(0.5) C11(0.5) H11(0.5) N7(0.5) H7(0.5) C12(0.5)
 H12(0.5) C19(0.5) C20(0.5) H20(0.5) N8(0.5) H8A(0.5) C21(0.5) H21(0.5)
 C22(0.5) H22(0.5) C23(0.5) H23(0.5) C24(0.5) H24A(0.5) H24B(0.5) O35(0.25)
 O34(0.35)
7.a Secondary CH2 refined with riding coordinates:
 C6(H6A,H6B), C18(H18A,H18B), C7(H7A,H7B), C24(H24A,H24B)
7.b Aromatic/amide H refined with riding coordinates:
 C1(H1), C3(H3), N3(H3A), C4(H4), C5(H5), C13(H13), N4(H4A), C14(H14),
 C15(H15), C16(H16), C8(H8), C9(H9), C11(H11), N7(H7), C12(H12), C20(H20),
 N8(H8A), C21(H21), C22(H22), C23(H23)
7.c Fitted hexagon refined as free rotating group:
 C1(C2,C3,N3,C4,C5), C13(N4,C14,C15,C16,C17), C8(C9,C10,C11,N7,C12), C19(C20,
 N8,C21,C22,C23)
7.d Idealised Me refined as rotating group:
 N1(H1A,H1B,H1C), N2(H2A,H2B,H2C), N5(H5A,H5B,H5C), N6(H6C,H6D,H6E)
;
_olex2_submission_special_instructions 'No special instructions were received'

loop_
_space_group_symop_operation_xyz
'x, y, z'
'-x, -y, -z'

loop_
_atom_site_label
_atom_site_type_symbol
_atom_site_fract_x
_atom_site_fract_y
_atom_site_fract_z
_atom_site_U_iso_or_equiv
_atom_site_adp_type
_atom_site_occupancy
_atom_site_site_symmetry_order
_atom_site_calc_flag
_atom_site_refinement_flags_posn
_atom_site_refinement_flags_adp
_atom_site_refinement_flags_occupancy
_atom_site_disorder_assembly
_atom_site_disorder_group
Mo1 Mo 0.84224(4) 0.56194(3) 0.17269(3) 0.01114(9) Uani 1 1 d . . . . .
Mo2 Mo 0.58704(4) 0.33160(3) 0.15660(3) 0.01213(9) Uani 1 1 d . . . . .
Mo3 Mo 0.34998(4) 0.58609(3) 0.18321(3) 0.01240(9) Uani 1 1 d . . . . .
Mo4 Mo 0.37751(4) 0.34149(3) 0.16090(3) 0.01299(9) Uani 1 1 d . . . . .
Mo5 Mo 0.82067(4) 0.74305(3) 0.18916(3) 0.01222(9) Uani 1 1 d . . . . .
Mo6 Mo 0.53776(4) 0.75659(3) 0.19572(3) 0.01323(9) Uani 1 1 d . . . . .
Mn1 Mn 0.500000 0.500000 0.000000 0.01133(19) Uani 1 2 d S . P . .
Mn2 Mn 0.13156(8) 0.37096(7) 0.47952(6) 0.01690(16) Uani 1 1 d . . . . .
P1 P 0.35419(11) 0.41103(9) 0.70465(9) 0.0102(2) Uani 1 1 d . . . . .
P2 P 0.88482(12) 0.42693(11) 0.32899(9) 0.0147(2) Uani 1 1 d . . . . .
P3 P 0.23920(13) 0.42905(11) 0.30405(10) 0.0170(2) Uani 1 1 d . . . . .
P4 P 0.82729(14) 0.95750(11) 0.34804(11) 0.0226(3) Uani 1 1 d . . . . .
O1 O 0.4459(3) 0.6059(3) 0.0946(2) 0.0131(6) Uani 1 1 d . . . . .
O2 O 0.7160(3) 0.3949(3) 0.0890(3) 0.0145(6) Uani 1 1 d . . . . .
O3 O 0.7088(3) 0.5929(3) 0.0886(2) 0.0128(6) Uani 1 1 d . . . . .
O4 O 0.4698(3) 0.3773(3) 0.0725(3) 0.0133(6) Uani 1 1 d . . . . .
O5 O 0.3213(3) 0.3104(3) 0.7373(3) 0.0128(6) Uani 1 1 d . . . . .
O6 O 0.2669(3) 0.4167(3) 0.0996(3) 0.0150(7) Uani 1 1 d . . . . .
O7 O 0.6697(3) 0.7813(3) 0.1253(3) 0.0155(7) Uani 1 1 d . . . . .
O8 O 0.3020(3) 0.4856(3) 0.7570(3) 0.0120(6) Uani 1 1 d . . . . .
O9 O 0.9300(3) 0.5036(3) 0.2738(3) 0.0185(7) Uani 1 1 d . . . . .
O10 O 0.4703(4) 0.7233(3) 0.2951(3) 0.0184(7) Uani 1 1 d . . . . .
O11 O 0.9745(4) 0.3715(3) 0.3491(3) 0.0185(7) Uani 1 1 d . . . . .
O12 O 0.5036(3) 0.4744(3) 0.7507(3) 0.0136(6) Uani 1 1 d . . . . .
O13 O 0.9396(4) 0.5711(3) 0.1097(3) 0.0205(7) Uani 1 1 d . . . . .
O14 O 0.2974(4) 0.3797(3) 0.5908(3) 0.0194(7) Uani 1 1 d . . . . .
O15 O 0.9258(3) 0.7014(3) 0.2847(3) 0.0163(7) Uani 1 1 d . . . . .
O16 O 0.2886(4) 0.5383(3) 0.2889(3) 0.0206(8) Uani 1 1 d . . . . .
O17 O 0.7471(3) 0.3380(3) 0.2633(3) 0.0189(7) Uani 1 1 d . . . . .
O18 O 0.3112(4) 0.3635(3) 0.2751(3) 0.0225(8) Uani 1 1 d . . . . .
O19 O 0.5171(3) 0.3326(3) 0.2596(3) 0.0176(7) Uani 1 1 d . . . . .
O20 O 0.2578(4) 0.4507(3) 0.4144(3) 0.0225(8) Uani 1 1 d . . . . .
O21 O 0.8868(4) 0.8858(3) 0.3068(3) 0.0235(8) Uani 1 1 d . . . . .
O22 O 0.0924(4) 0.3590(3) 0.2333(3) 0.0240(8) Uani 1 1 d . . . . .
O23 O 0.2218(4) 0.6049(3) 0.1227(3) 0.0240(8) Uani 1 1 d . . . . .
O24 O 0.6821(4) 0.8951(3) 0.3140(3) 0.0232(8) Uani 1 1 d . . . . .
O25 O 0.9133(4) 0.7963(3) 0.1304(3) 0.0234(8) Uani 1 1 d . . . . .
O26 O 0.2679(4) 0.2109(3) 0.0909(3) 0.0254(8) Uani 1 1 d . . . . .
O27 O -0.0116(4) 0.2577(3) 0.5155(3) 0.0289(9) Uani 1 1 d . . . . .
O28 O 0.5295(4) 0.1993(3) 0.0852(3) 0.0246(8) Uani 1 1 d . . . . .
O29 O 0.8930(5) 0.4915(4) 0.4326(3) 0.0275(9) Uani 1 1 d . . . . .
O30 O 0.4540(4) 0.8161(3) 0.1389(3) 0.0264(9) Uani 1 1 d . . . . .
O31 O 0.0933(5) 0.2124(4) 0.3624(4) 0.0402(11) Uani 1 1 d . . . . .
O32 O 0.8963(7) 1.0124(7) 0.4615(5) 0.0426(17) Uani 0.75 1 d . U P A 1
O33 O 0.8512(10) 1.0482(8) 0.2971(8) 0.044(2) Uani 0.65 1 d . U P A 1
N1 N -0.0459(12) 0.3645(10) 0.0484(10) 0.039(2) Uani 0.5 1 d . U P B 1
H1A H 0.002020 0.411073 0.027276 0.046 Uiso 0.5 1 calc R U P B 1
H1B H 0.004025 0.366079 0.107062 0.046 Uiso 0.5 1 calc R U P B 1
H1C H -0.106502 0.383634 0.057199 0.046 Uiso 0.5 1 calc R U P B 1
N2 N -0.3251(15) 0.1065(11) 0.2293(12) 0.063(3) Uani 0.5 1 d D U P C 2
H2A H -0.310713 0.175067 0.236438 0.075 Uiso 0.5 1 calc R U P C 2
H2B H -0.252903 0.105522 0.266564 0.075 Uiso 0.5 1 calc R U P C 2
H2C H -0.386869 0.077870 0.250209 0.075 Uiso 0.5 1 calc R U P C 2
C1 C -0.0349(13) 0.1439(13) 0.0396(16) 0.069(2) Uani 0.5 1 d G U P B 1
H1 H 0.042112 0.181507 0.034507 0.083 Uiso 0.5 1 calc R U P B 1
C2 C -0.1349(16) 0.1740(12) 0.0129(16) 0.0666(19) Uani 0.5 1 d G U P B 1
C3 C -0.2499(13) 0.1178(12) 0.0206(14) 0.073(2) Uani 0.5 1 d G U P B 1
H3 H -0.316867 0.137972 0.002734 0.087 Uiso 0.5 1 calc R U P B 1
N3 N -0.2649(12) 0.0315(11) 0.0549(13) 0.075(2) Uani 0.5 1 d G U P B 1
H3A H -0.336096 -0.003304 0.059602 0.090 Uiso 0.5 1 calc R U P B 1
C4 C -0.1649(15) 0.0013(11) 0.0815(14) 0.075(2) Uani 0.5 1 d G U P B 1
H4 H -0.174911 -0.056422 0.104499 0.090 Uiso 0.5 1 calc R U P B 1
C5 C -0.0498(13) 0.0576(13) 0.0739(15) 0.073(2) Uani 0.5 1 d G U P B 1
H5 H 0.017089 0.037397 0.091760 0.088 Uiso 0.5 1 calc R U P B 1
C6 C -0.105(2) 0.2585(15) -0.0249(17) 0.060(2) Uani 0.5 1 d . U P B 1
H6A H -0.183423 0.248902 -0.076167 0.072 Uiso 0.5 1 calc R U P B 1
H6B H -0.047424 0.251909 -0.058262 0.072 Uiso 0.5 1 calc R U P B 1
C13 C -0.2094(14) 0.0147(10) 0.0965(11) 0.078(2) Uani 0.5 1 d G U P C 2
H13 H -0.238805 -0.038758 0.122692 0.093 Uiso 0.5 1 calc R U P C 2
N4 N -0.1032(15) 0.0287(11) 0.0718(14) 0.078(2) Uani 0.5 1 d G U P C 2
H4A H -0.064716 -0.012162 0.080723 0.094 Uiso 0.5 1 calc R U P C 2
C14 C -0.0593(13) 0.1086(12) 0.0326(14) 0.072(2) Uani 0.5 1 d G U P C 2
H14 H 0.011714 0.117933 0.016032 0.087 Uiso 0.5 1 calc R U P C 2
C15 C -0.1216(16) 0.1746(12) 0.0181(15) 0.071(2) Uani 0.5 1 d G U P C 2
H15 H -0.092216 0.228079 -0.008150 0.086 Uiso 0.5 1 calc R U P C 2
C16 C -0.2278(15) 0.1607(12) 0.0428(14) 0.073(2) Uani 0.5 1 d G U P C 2
H16 H -0.269440 0.204808 0.033089 0.087 Uiso 0.5 1 calc R U P C 2
C17 C -0.2717(11) 0.0807(11) 0.0820(9) 0.078(2) Uani 0.5 1 d DG U P C 2
C18 C -0.3679(17) 0.0390(16) 0.1165(13) 0.082(3) Uani 0.5 1 d D U P C 2
H18A H -0.386494 -0.036288 0.108369 0.099 Uiso 0.5 1 calc R U P C 2
H18B H -0.446268 0.040408 0.075863 0.099 Uiso 0.5 1 calc R U P C 2
N5 N 0.4841(11) 0.3967(9) 0.4777(9) 0.036(2) Uani 0.5 1 d D U P D 1
H5A H 0.435548 0.387168 0.414937 0.043 Uiso 0.5 1 calc R U P D 1
H5B H 0.559649 0.454657 0.500370 0.043 Uiso 0.5 1 calc R U P D 1
H5C H 0.444013 0.407154 0.518542 0.043 Uiso 0.5 1 calc R U P D 1
N6 N 0.5994(13) 0.3301(10) 0.4510(10) 0.047(3) Uani 0.5 1 d D U P E 2
H6C H 0.567898 0.329265 0.388039 0.056 Uiso 0.5 1 calc R U P E 2
H6D H 0.651683 0.398580 0.493658 0.056 Uiso 0.5 1 calc R U P E 2
H6E H 0.534734 0.302393 0.469301 0.056 Uiso 0.5 1 calc R U P E 2
C7 C 0.5047(16) 0.3041(10) 0.4763(12) 0.042(2) Uani 0.5 1 d D U P D 1
H7A H 0.541785 0.308826 0.545926 0.051 Uiso 0.5 1 calc R U P D 1
H7B H 0.567681 0.304576 0.447218 0.051 Uiso 0.5 1 calc R U P D 1
C8 C 0.2310(8) 0.0466(7) 0.2651(4) 0.038(2) Uani 0.5 1 d G U P D 1
H8 H 0.199504 0.011077 0.195123 0.046 Uiso 0.5 1 calc R U P D 1
C9 C 0.3411(8) 0.1457(6) 0.3140(5) 0.029(2) Uani 0.5 1 d G U P D 1
H9 H 0.383213 0.176533 0.276629 0.035 Uiso 0.5 1 calc R U P D 1
C10 C 0.3882(7) 0.1989(5) 0.4186(5) 0.0284(19) Uani 0.5 1 d G U P D 1
C11 C 0.3253(7) 0.1528(5) 0.4744(4) 0.0286(19) Uani 0.5 1 d G U P D 1
H11 H 0.356799 0.188364 0.544449 0.034 Uiso 0.5 1 calc R U P D 1
N7 N 0.2152(7) 0.0537(6) 0.4256(5) 0.0275(18) Uani 0.5 1 d G U P D 1
H7 H 0.176260 0.025226 0.460134 0.033 Uiso 0.5 1 calc R U P D 1
C12 C 0.1681(7) 0.0006(5) 0.3210(5) 0.039(2) Uani 0.5 1 d G U P D 1
H12 H 0.094441 -0.065736 0.288282 0.047 Uiso 0.5 1 calc R U P D 1
C19 C 0.6774(12) 0.2161(10) 0.5339(8) 0.062(3) Uani 0.5 1 d DG U P E 2
C20 C 0.7749(9) 0.2637(8) 0.6312(9) 0.052(3) Uani 0.5 1 d G U P E 2
H20 H 0.847352 0.328005 0.648399 0.062 Uiso 0.5 1 calc R U P E 2
N8 N 0.7640(10) 0.2154(9) 0.7027(7) 0.073(3) Uani 0.5 1 d G U P E 2
H8A H 0.824367 0.244858 0.762897 0.087 Uiso 0.5 1 calc R U P E 2
C21 C 0.6557(12) 0.1193(9) 0.6769(8) 0.060(3) Uani 0.5 1 d G U P E 2
H21 H 0.648484 0.086932 0.724810 0.072 Uiso 0.5 1 calc R U P E 2
C22 C 0.5582(10) 0.0716(8) 0.5797(9) 0.061(3) Uani 0.5 1 d G U P E 2
H22 H 0.485763 0.007350 0.562425 0.073 Uiso 0.5 1 calc R U P E 2
C23 C 0.5691(11) 0.1200(10) 0.5081(7) 0.063(3) Uani 0.5 1 d G U P E 2
H23 H 0.503837 0.088094 0.443025 0.075 Uiso 0.5 1 calc R U P E 2
C24 C 0.6695(18) 0.2666(14) 0.4539(12) 0.063(3) Uani 0.5 1 d D U P E 2
H24A H 0.756808 0.312591 0.464173 0.076 Uiso 0.5 1 calc R U P E 2
H24B H 0.630591 0.208550 0.387876 0.076 Uiso 0.5 1 calc R U P E 2
O35 O 0.8652(16) 0.9492(15) 0.4656(12) 0.021(3) Uani 0.25 1 d . . P A 2
O34 O 0.8754(15) 1.0670(10) 0.3540(13) 0.032(3) Uani 0.35 1 d . . P A 2

loop_
_atom_site_aniso_label
_atom_site_aniso_U_11
_atom_site_aniso_U_22
_atom_site_aniso_U_33
_atom_site_aniso_U_23
_atom_site_aniso_U_13
_atom_site_aniso_U_12
Mo1 0.01147(18) 0.01295(18) 0.00945(18) 0.00530(14) 0.00265(14) 0.00633(14)
Mo2 0.01283(19) 0.01087(18) 0.01254(19) 0.00588(14) 0.00243(15) 0.00618(15)
Mo3 0.01370(19) 0.01543(19) 0.01019(18) 0.00527(14) 0.00422(15) 0.00878(15)
Mo4 0.01280(19) 0.01467(19) 0.01289(19) 0.00799(15) 0.00395(15) 0.00662(15)
Mo5 0.01308(19) 0.01039(18) 0.01099(18) 0.00369(14) 0.00264(15) 0.00463(14)
Mo6 0.0159(2) 0.01190(18) 0.01180(19) 0.00371(14) 0.00327(15) 0.00834(15)
Mn1 0.0125(5) 0.0116(4) 0.0098(4) 0.0042(4) 0.0029(4) 0.0061(4)
Mn2 0.0172(4) 0.0211(4) 0.0153(4) 0.0106(3) 0.0058(3) 0.0096(3)
P1 0.0115(5) 0.0113(5) 0.0077(5) 0.0038(4) 0.0020(4) 0.0063(4)
P2 0.0150(6) 0.0186(6) 0.0111(5) 0.0073(5) 0.0027(5) 0.0088(5)
P3 0.0158(6) 0.0246(6) 0.0116(6) 0.0086(5) 0.0060(5) 0.0080(5)
P4 0.0226(7) 0.0144(6) 0.0192(7) -0.0025(5) 0.0006(5) 0.0074(5)
O1 0.0165(16) 0.0127(15) 0.0092(15) 0.0035(12) 0.0041(13) 0.0066(13)
O2 0.0172(16) 0.0136(15) 0.0120(16) 0.0037(13) 0.0043(13) 0.0079(13)
O3 0.0138(16) 0.0121(15) 0.0092(15) 0.0034(12) 0.0002(12) 0.0058(13)
O4 0.0146(16) 0.0147(15) 0.0124(15) 0.0079(13) 0.0032(13) 0.0082(13)
O5 0.0143(16) 0.0117(15) 0.0136(16) 0.0054(12) 0.0046(13) 0.0072(13)
O6 0.0148(16) 0.0185(17) 0.0124(16) 0.0075(13) 0.0028(13) 0.0090(14)
O7 0.0172(17) 0.0146(16) 0.0156(16) 0.0078(13) 0.0047(14) 0.0080(13)
O8 0.0141(16) 0.0109(15) 0.0125(15) 0.0041(12) 0.0058(13) 0.0068(12)
O9 0.0155(17) 0.0235(18) 0.0197(18) 0.0145(15) 0.0040(14) 0.0103(14)
O10 0.0207(18) 0.0198(17) 0.0122(16) 0.0032(14) 0.0048(14) 0.0092(15)
O11 0.0174(17) 0.0281(19) 0.0161(17) 0.0126(15) 0.0040(14) 0.0158(15)
O12 0.0120(15) 0.0149(16) 0.0125(15) 0.0051(13) 0.0022(13) 0.0065(13)
O13 0.0200(18) 0.0235(19) 0.0213(19) 0.0098(15) 0.0089(15) 0.0115(15)
O14 0.0226(19) 0.0258(19) 0.0100(16) 0.0061(14) 0.0024(14) 0.0145(16)
O15 0.0149(16) 0.0168(16) 0.0110(16) 0.0032(13) -0.0002(13) 0.0059(14)
O16 0.026(2) 0.0253(19) 0.0176(18) 0.0105(15) 0.0141(16) 0.0129(16)
O17 0.0144(17) 0.0171(17) 0.0243(19) 0.0108(15) 0.0022(14) 0.0085(14)
O18 0.025(2) 0.032(2) 0.027(2) 0.0212(17) 0.0168(17) 0.0175(17)
O19 0.0168(17) 0.0235(18) 0.0162(17) 0.0125(15) 0.0055(14) 0.0105(15)
O20 0.0190(18) 0.033(2) 0.0105(17) 0.0082(15) 0.0056(14) 0.0053(16)
O21 0.0220(19) 0.0143(17) 0.0217(19) -0.0023(15) 0.0037(16) 0.0041(15)
O22 0.0163(18) 0.033(2) 0.0158(18) 0.0059(16) 0.0025(15) 0.0081(16)
O23 0.0209(19) 0.031(2) 0.024(2) 0.0116(17) 0.0069(16) 0.0163(17)
O24 0.0233(19) 0.0133(17) 0.0219(19) -0.0025(14) 0.0033(16) 0.0064(15)
O25 0.0232(19) 0.0248(19) 0.024(2) 0.0123(16) 0.0111(16) 0.0086(16)
O26 0.0185(19) 0.0183(18) 0.031(2) 0.0080(16) 0.0044(16) 0.0039(15)
O27 0.037(2) 0.022(2) 0.0194(19) 0.0074(16) 0.0093(18) 0.0058(18)
O28 0.026(2) 0.0137(17) 0.029(2) 0.0044(15) 0.0061(17) 0.0097(15)
O29 0.045(3) 0.030(2) 0.0146(18) 0.0071(16) 0.0123(18) 0.025(2)
O30 0.033(2) 0.026(2) 0.026(2) 0.0132(17) 0.0092(18) 0.0191(18)
O31 0.046(3) 0.026(2) 0.048(3) 0.007(2) 0.022(2) 0.017(2)
O32 0.032(3) 0.053(4) 0.024(3) -0.007(3) 0.003(3) 0.018(3)
O33 0.049(5) 0.030(4) 0.054(5) 0.026(4) 0.015(4) 0.018(4)
N1 0.047(5) 0.046(3) 0.047(4) 0.038(3) 0.019(4) 0.033(3)
N2 0.058(6) 0.042(5) 0.106(5) 0.050(4) 0.025(5) 0.034(5)
C1 0.065(4) 0.057(4) 0.092(4) 0.032(3) 0.030(3) 0.032(3)
C2 0.064(4) 0.054(3) 0.089(4) 0.032(3) 0.030(3) 0.030(3)
C3 0.065(4) 0.060(4) 0.094(4) 0.032(3) 0.032(3) 0.027(3)
N3 0.068(4) 0.062(4) 0.095(4) 0.034(3) 0.031(3) 0.027(3)
C4 0.069(4) 0.061(4) 0.095(4) 0.032(3) 0.031(3) 0.028(3)
C5 0.066(4) 0.059(4) 0.096(4) 0.035(3) 0.028(4) 0.029(3)
C6 0.063(4) 0.051(3) 0.079(4) 0.026(3) 0.033(4) 0.034(3)
C13 0.072(4) 0.060(4) 0.097(4) 0.035(3) 0.026(3) 0.028(3)
N4 0.071(4) 0.061(4) 0.098(4) 0.034(3) 0.025(3) 0.027(3)
C14 0.067(4) 0.057(4) 0.095(4) 0.031(3) 0.027(3) 0.031(3)
C15 0.067(4) 0.059(4) 0.090(4) 0.031(3) 0.026(3) 0.032(3)
C16 0.067(4) 0.059(4) 0.094(4) 0.031(3) 0.028(3) 0.031(3)
C17 0.072(4) 0.059(4) 0.098(4) 0.034(3) 0.025(3) 0.028(3)
C18 0.070(4) 0.064(5) 0.108(5) 0.038(4) 0.027(4) 0.026(4)
N5 0.032(5) 0.033(5) 0.027(5) 0.005(4) -0.001(4) 0.012(4)
N6 0.060(6) 0.034(5) 0.030(5) 0.016(4) 0.008(4) 0.007(4)
C7 0.049(4) 0.033(4) 0.031(4) 0.015(3) 0.007(3) 0.008(3)
C8 0.034(4) 0.031(4) 0.028(4) -0.001(3) 0.005(4) 0.003(4)
C9 0.035(4) 0.026(3) 0.020(3) 0.009(3) 0.010(3) 0.007(3)
C10 0.034(3) 0.024(3) 0.026(3) 0.015(3) 0.008(3) 0.011(3)
C11 0.035(4) 0.026(3) 0.025(3) 0.012(3) 0.010(3) 0.012(3)
N7 0.026(4) 0.022(3) 0.028(4) 0.007(3) 0.010(3) 0.007(3)
C12 0.030(4) 0.030(4) 0.034(4) -0.003(4) 0.005(4) 0.003(3)
C19 0.062(4) 0.055(4) 0.053(4) 0.012(4) 0.017(4) 0.018(4)
C20 0.050(4) 0.058(5) 0.051(5) 0.010(4) 0.022(4) 0.033(4)
N8 0.069(5) 0.063(5) 0.063(5) 0.006(4) 0.014(5) 0.024(4)
C21 0.062(5) 0.053(5) 0.058(5) 0.008(4) 0.022(4) 0.028(4)
C22 0.063(5) 0.052(5) 0.058(5) 0.012(4) 0.019(5) 0.024(4)
C23 0.061(4) 0.051(4) 0.051(4) 0.011(4) 0.009(4) 0.013(4)
C24 0.061(5) 0.054(5) 0.049(5) 0.014(4) 0.012(4) 0.010(4)
O35 0.023(8) 0.027(9) 0.017(7) 0.012(7) 0.010(6) 0.012(7)
O34 0.035(8) 0.008(5) 0.044(9) 0.002(6) 0.014(7) 0.004(5)

loop_
_atom_type_symbol
_atom_type_description
_atom_type_scat_dispersion_real
_atom_type_scat_dispersion_imag
_atom_type_scat_source
C C 0.0033 0.0016 'International Tables Vol C Tables 4.2.6.8 and 6.1.1.4'
H H 0.0000 0.0000 'International Tables Vol C Tables 4.2.6.8 and 6.1.1.4'
Mn Mn 0.3368 0.7283 'International Tables Vol C Tables 4.2.6.8 and 6.1.1.4'
Mo Mo -1.6832 0.6857 'International Tables Vol C Tables 4.2.6.8 and 6.1.1.4'
N N 0.0061 0.0033 'International Tables Vol C Tables 4.2.6.8 and 6.1.1.4'
O O 0.0106 0.0060 'International Tables Vol C Tables 4.2.6.8 and 6.1.1.4'
P P 0.1023 0.0942 'International Tables Vol C Tables 4.2.6.8 and 6.1.1.4'

loop_
_geom_angle_atom_site_label_1
_geom_angle_atom_site_label_2
_geom_angle_atom_site_label_3
_geom_angle
_geom_angle_site_symmetry_1
_geom_angle_site_symmetry_3
_geom_angle_publ_flag
O2 Mo1 Mo5 134.70(10) . . ?
O2 Mo1 O8 73.10(13) . 2_666 ?
O3 Mo1 Mo5 48.92(10) . . ?
O3 Mo1 O2 86.73(14) . . ?
O3 Mo1 O8 81.24(13) . 2_666 ?
O3 Mo1 O9 160.13(15) . . ?
O8 Mo1 Mo5 89.08(8) 2_666 . ?
O9 Mo1 Mo5 134.54(11) . . ?
O9 Mo1 O2 83.59(14) . . ?
O9 Mo1 O8 79.35(14) . 2_666 ?
O13 Mo1 Mo5 100.91(13) . . ?
O13 Mo1 O2 96.20(17) . . ?
O13 Mo1 O3 101.56(16) . . ?
O13 Mo1 O8 168.87(16) . 2_666 ?
O13 Mo1 O9 96.73(17) . . ?
O13 Mo1 O15 105.09(17) . . ?
O15 Mo1 Mo5 48.03(10) . . ?
O15 Mo1 O2 157.60(15) . . ?
O15 Mo1 O3 95.64(14) . . ?
O15 Mo1 O8 85.21(14) . 2_666 ?
O15 Mo1 O9 87.00(15) . . ?
O2 Mo2 Mo4 134.92(9) . . ?
O2 Mo2 O8 72.54(12) . 2_666 ?
O4 Mo2 Mo4 49.27(10) . . ?
O4 Mo2 O2 86.65(14) . . ?
O4 Mo2 O8 81.62(13) . 2_666 ?
O4 Mo2 O17 161.27(14) . . ?
O8 Mo2 Mo4 89.67(8) 2_666 . ?
O17 Mo2 Mo4 133.85(11) . . ?
O17 Mo2 O2 84.47(14) . . ?
O17 Mo2 O8 79.99(13) . 2_666 ?
O19 Mo2 Mo4 48.22(10) . . ?
O19 Mo2 O2 156.55(15) . . ?
O19 Mo2 O4 95.97(14) . . ?
O19 Mo2 O8 84.75(14) . 2_666 ?
O19 Mo2 O17 85.90(15) . . ?
O28 Mo2 Mo4 101.05(15) . . ?
O28 Mo2 O2 96.61(18) . . ?
O28 Mo2 O4 102.06(17) . . ?
O28 Mo2 O8 168.46(17) . 2_666 ?
O28 Mo2 O17 95.34(18) . . ?
O28 Mo2 O19 105.56(19) . . ?
O1 Mo3 Mo6 49.05(10) . . ?
O1 Mo3 O6 86.87(14) . . ?
O1 Mo3 O12 80.87(13) . 2_666 ?
O1 Mo3 O16 160.23(15) . . ?
O6 Mo3 Mo6 134.97(10) . . ?
O6 Mo3 O12 73.28(13) . 2_666 ?
O10 Mo3 Mo6 48.10(11) . . ?
O10 Mo3 O1 95.64(15) . . ?
O10 Mo3 O6 156.78(15) . . ?
O10 Mo3 O12 84.30(14) . 2_666 ?
O10 Mo3 O16 85.72(16) . . ?
O12 Mo3 Mo6 88.75(9) 2_666 . ?
O16 Mo3 Mo6 133.44(11) . . ?
O16 Mo3 O6 84.39(15) . . ?
O16 Mo3 O12 79.65(14) . 2_666 ?
O23 Mo3 Mo6 100.91(15) . . ?
O23 Mo3 O1 101.20(17) . . ?
O23 Mo3 O6 95.81(17) . . ?
O23 Mo3 O10 106.27(18) . . ?
O23 Mo3 O12 168.85(17) . 2_666 ?
O23 Mo3 O16 97.31(18) . . ?
O4 Mo4 Mo2 49.06(10) . . ?
O4 Mo4 O6 86.40(14) . . ?
O4 Mo4 O12 81.15(13) . 2_666 ?
O4 Mo4 O18 159.73(15) . . ?
O6 Mo4 Mo2 134.38(10) . . ?
O6 Mo4 O12 73.30(13) . 2_666 ?
O12 Mo4 Mo2 88.34(9) 2_666 . ?
O18 Mo4 Mo2 132.91(11) . . ?
O18 Mo4 O6 84.84(14) . . ?
O18 Mo4 O12 78.83(15) . 2_666 ?
O19 Mo4 Mo2 47.97(11) . . ?
O19 Mo4 O4 95.52(14) . . ?
O19 Mo4 O6 156.17(15) . . ?
O19 Mo4 O12 83.50(14) . 2_666 ?
O19 Mo4 O18 85.39(15) . . ?
O26 Mo4 Mo2 100.90(15) . . ?
O26 Mo4 O4 102.22(18) . . ?
O26 Mo4 O6 97.52(17) . . ?
O26 Mo4 O12 170.13(17) . 2_666 ?
O26 Mo4 O18 97.03(19) . . ?
O26 Mo4 O19 105.22(18) . . ?
O3 Mo5 Mo1 48.67(10) . . ?
O3 Mo5 O5 81.65(13) . 2_666 ?
O3 Mo5 O7 86.62(14) . . ?
O3 Mo5 O21 161.28(16) . . ?
O5 Mo5 Mo1 88.41(8) 2_666 . ?
O7 Mo5 Mo1 134.24(10) . . ?
O7 Mo5 O5 73.73(13) . 2_666 ?
O15 Mo5 Mo1 47.96(10) . . ?
O15 Mo5 O3 95.32(14) . . ?
O15 Mo5 O5 83.95(14) . 2_666 ?
O15 Mo5 O7 157.10(15) . . ?
O15 Mo5 O21 87.00(16) . . ?
O21 Mo5 Mo1 134.60(12) . . ?
O21 Mo5 O5 80.12(15) . 2_666 ?
O21 Mo5 O7 84.22(15) . . ?
O25 Mo5 Mo1 100.69(14) . . ?
O25 Mo5 O3 101.54(17) . . ?
O25 Mo5 O5 170.19(16) . 2_666 ?
O25 Mo5 O7 97.08(17) . . ?
O25 Mo5 O15 104.83(18) . . ?
O25 Mo5 O21 95.77(18) . . ?
O1 Mo6 Mo3 49.24(10) . . ?
O1 Mo6 O5 81.11(13) . 2_666 ?
O1 Mo6 O7 85.80(14) . . ?
O1 Mo6 O24 160.05(15) . . ?
O5 Mo6 Mo3 88.87(9) 2_666 . ?
O7 Mo6 Mo3 134.07(10) . . ?
O7 Mo6 O5 73.11(13) . 2_666 ?
O10 Mo6 Mo3 48.20(11) . . ?
O10 Mo6 O1 95.92(15) . . ?
O10 Mo6 O5 84.20(14) . 2_666 ?
O10 Mo6 O7 156.73(15) . . ?
O10 Mo6 O24 86.21(16) . . ?
O24 Mo6 Mo3 134.01(12) . . ?
O24 Mo6 O5 79.37(14) . 2_666 ?
O24 Mo6 O7 84.63(15) . . ?
O30 Mo6 Mo3 100.04(15) . . ?
O30 Mo6 O1 100.92(18) . . ?
O30 Mo6 O5 169.81(18) . 2_666 ?
O30 Mo6 O7 96.99(18) . . ?
O30 Mo6 O10 105.40(19) . . ?
O30 Mo6 O24 97.60(19) . . ?
O1 Mn1 O1 180.0 . 2_665 ?
O1 Mn1 O3 84.07(13) 2_665 . ?
O1 Mn1 O3 95.93(13) . . ?
O1 Mn1 O3 84.07(13) . 2_665 ?
O1 Mn1 O3 95.93(13) 2_665 2_665 ?
O1 Mn1 O4 84.19(13) . 2_665 ?
O1 Mn1 O4 95.81(13) . . ?
O1 Mn1 O4 84.19(13) 2_665 . ?
O1 Mn1 O4 95.81(13) 2_665 2_665 ?
O3 Mn1 O3 180.0 . 2_665 ?
O3 Mn1 O4 96.59(12) . . ?
O3 Mn1 O4 83.41(12) . 2_665 ?
O3 Mn1 O4 83.41(12) 2_665 . ?
O3 Mn1 O4 96.59(12) 2_665 2_665 ?
O4 Mn1 O4 180.0 2_665 . ?
O11 Mn2 O31 83.77(17) 1_455 . ?
O14 Mn2 O11 171.34(15) . 1_455 ?
O14 Mn2 O20 87.36(15) . . ?
O14 Mn2 O27 96.35(16) . . ?
O14 Mn2 O29 100.98(15) . 2_666 ?
O14 Mn2 O31 94.61(18) . . ?
O20 Mn2 O11 84.04(14) . 1_455 ?
O20 Mn2 O27 167.16(16) . . ?
O20 Mn2 O29 101.88(17) . 2_666 ?
O20 Mn2 O31 85.48(18) . . ?
O27 Mn2 O11 91.86(16) . 1_455 ?
O27 Mn2 O29 89.51(17) . 2_666 ?
O27 Mn2 O31 81.98(18) . . ?
O29 Mn2 O11 81.81(15) 2_666 1_455 ?
O29 Mn2 O31 162.99(19) 2_666 . ?
O5 P1 O8 106.83(19) . . ?
O12 P1 O5 106.88(19) . . ?
O12 P1 O8 107.48(19) . . ?
O14 P1 O5 112.5(2) . . ?
O14 P1 O8 111.1(2) . . ?
O14 P1 O12 111.7(2) . . ?
O9 P2 O29 110.9(2) . . ?
O11 P2 O9 108.6(2) . . ?
O11 P2 O29 107.8(2) . . ?
O17 P2 O9 110.9(2) . . ?
O17 P2 O11 108.3(2) . . ?
O17 P2 O29 110.3(3) . . ?
O16 P3 O22 109.7(2) . . ?
O18 P3 O16 110.7(2) . . ?
O18 P3 O22 107.5(2) . . ?
O20 P3 O16 109.2(2) . . ?
O20 P3 O18 110.2(2) . . ?
O20 P3 O22 109.6(2) . . ?
O21 P4 O33 104.5(4) . . ?
O21 P4 O35 97.0(6) . . ?
O24 P4 O21 112.5(2) . . ?
O24 P4 O33 107.4(4) . . ?
O24 P4 O35 95.0(6) . . ?
O32 P4 O21 110.4(3) . . ?
O32 P4 O24 112.4(4) . . ?
O32 P4 O33 109.2(6) . . ?
O34 P4 O21 118.6(7) . . ?
O34 P4 O24 117.3(7) . . ?
O34 P4 O35 111.7(10) . . ?
Mo3 O1 Mn1 134.37(17) . . ?
Mo6 O1 Mo3 81.71(13) . . ?
Mo6 O1 Mn1 134.73(18) . . ?
Mo1 O2 Mo2 111.75(15) . . ?
Mo1 O3 Mo5 82.40(13) . . ?
Mo1 O3 Mn1 134.14(17) . . ?
Mo5 O3 Mn1 133.73(17) . . ?
Mo2 O4 Mo4 81.67(12) . . ?
Mo2 O4 Mn1 133.49(17) . . ?
Mo4 O4 Mn1 134.29(17) . . ?
Mo5 O5 Mo6 99.67(13) 2_666 2_666 ?
P1 O5 Mo5 126.72(19) . 2_666 ?
P1 O5 Mo6 126.34(19) . 2_666 ?
Mo4 O6 Mo3 112.55(16) . . ?
Mo5 O7 Mo6 112.76(16) . . ?
Mo1 O8 Mo2 101.91(13) 2_666 2_666 ?
P1 O8 Mo1 126.91(19) . 2_666 ?
P1 O8 Mo2 125.63(19) . 2_666 ?
P2 O9 Mo1 135.4(2) . . ?
Mo6 O10 Mo3 83.70(14) . . ?
P2 O11 Mn2 140.8(2) . 1_655 ?
Mo3 O12 Mo4 100.13(13) 2_666 2_666 ?
P1 O12 Mo3 127.42(19) . 2_666 ?
P1 O12 Mo4 126.26(19) . 2_666 ?
P1 O14 Mn2 136.8(2) . . ?
Mo1 O15 Mo5 84.00(13) . . ?
P3 O16 Mo3 133.8(2) . . ?
P2 O17 Mo2 134.0(2) . . ?
P3 O18 Mo4 133.1(2) . . ?
Mo2 O19 Mo4 83.82(14) . . ?
P3 O20 Mn2 130.5(2) . . ?
P4 O21 Mo5 135.9(2) . . ?
P4 O24 Mo6 135.4(2) . . ?
P2 O29 Mn2 146.7(3) . 2_666 ?
H1A N1 H1B 109.5 . . ?
H1A N1 H1C 109.5 . . ?
H1B N1 H1C 109.5 . . ?
C6 N1 H1A 109.5 . . ?
C6 N1 H1B 109.5 . . ?
C6 N1 H1C 109.5 . . ?
H2A N2 H2B 109.5 . . ?
H2A N2 H2C 109.5 . . ?
H2B N2 H2C 109.5 . . ?
C18 N2 H2A 109.5 . . ?
C18 N2 H2B 109.5 . . ?
C18 N2 H2C 109.5 . . ?
C2 C1 H1 120.0 . . ?
C2 C1 C5 120.0 . . ?
C5 C1 H1 120.0 . . ?
C1 C2 C6 111.8(13) . . ?
C3 C2 C1 120.0 . . ?
C3 C2 C6 128.2(13) . . ?
C2 C3 H3 120.0 . . ?
N3 C3 C2 120.0 . . ?
N3 C3 H3 120.0 . . ?
C3 N3 H3A 120.0 . . ?
C3 N3 C4 120.0 . . ?
C4 N3 H3A 120.0 . . ?
N3 C4 H4 120.0 . . ?
C5 C4 N3 120.0 . . ?
C5 C4 H4 120.0 . . ?
C1 C5 H5 120.0 . . ?
C4 C5 C1 120.0 . . ?
C4 C5 H5 120.0 . . ?
N1 C6 H6A 108.5 . . ?
N1 C6 H6B 108.5 . . ?
C2 C6 N1 115.1(18) . . ?
C2 C6 H6A 108.5 . . ?
C2 C6 H6B 108.5 . . ?
H6A C6 H6B 107.5 . . ?
N4 C13 H13 120.0 . . ?
N4 C13 C17 120.0 . . ?
C17 C13 H13 120.0 . . ?
C13 N4 H4A 120.0 . . ?
C14 N4 C13 120.0 . . ?
C14 N4 H4A 120.0 . . ?
N4 C14 H14 120.0 . . ?
N4 C14 C15 120.0 . . ?
C15 C14 H14 120.0 . . ?
C14 C15 H15 120.0 . . ?
C16 C15 C14 120.0 . . ?
C16 C15 H15 120.0 . . ?
C15 C16 H16 120.0 . . ?
C15 C16 C17 120.0 . . ?
C17 C16 H16 120.0 . . ?
C13 C17 C18 100.0(14) . . ?
C16 C17 C13 120.0 . . ?
C16 C17 C18 140.0(14) . . ?
N2 C18 H18A 109.5 . . ?
N2 C18 H18B 109.5 . . ?
C17 C18 N2 110.8(10) . . ?
C17 C18 H18A 109.5 . . ?
C17 C18 H18B 109.5 . . ?
H18A C18 H18B 108.1 . . ?
H5A N5 H5B 109.5 . . ?
H5A N5 H5C 109.5 . . ?
H5B N5 H5C 109.5 . . ?
C7 N5 H5A 109.5 . . ?
C7 N5 H5B 109.5 . . ?
C7 N5 H5C 109.5 . . ?
H6C N6 H6D 109.5 . . ?
H6C N6 H6E 109.5 . . ?
H6D N6 H6E 109.5 . . ?
C24 N6 H6C 109.5 . . ?
C24 N6 H6D 109.5 . . ?
C24 N6 H6E 109.5 . . ?
N5 C7 H7A 108.5 . . ?
N5 C7 H7B 108.5 . . ?
N5 C7 C10 115.1(12) . . ?
H7A C7 H7B 107.5 . . ?
C10 C7 H7A 108.5 . . ?
C10 C7 H7B 108.5 . . ?
C9 C8 H8 120.0 . . ?
C9 C8 C12 120.0 . . ?
C12 C8 H8 120.0 . . ?
C8 C9 H9 120.0 . . ?
C10 C9 C8 120.0 . . ?
C10 C9 H9 120.0 . . ?
C9 C10 C7 123.4(8) . . ?
C9 C10 C11 120.0 . . ?
C11 C10 C7 116.6(8) . . ?
C10 C11 H11 120.0 . . ?
N7 C11 C10 120.0 . . ?
N7 C11 H11 120.0 . . ?
C11 N7 H7 120.0 . . ?
C11 N7 C12 120.0 . . ?
C12 N7 H7 120.0 . . ?
C8 C12 H12 120.0 . . ?
N7 C12 C8 120.0 . . ?
N7 C12 H12 120.0 . . ?
C20 C19 C23 120.0 . . ?
C20 C19 C24 125.2(11) . . ?
C23 C19 C24 114.4(11) . . ?
C19 C20 H20 120.0 . . ?
C19 C20 N8 120.0 . . ?
N8 C20 H20 120.0 . . ?
C20 N8 H8A 120.0 . . ?
C21 N8 C20 120.0 . . ?
C21 N8 H8A 120.0 . . ?
N8 C21 H21 120.0 . . ?
N8 C21 C22 120.0 . . ?
C22 C21 H21 120.0 . . ?
C21 C22 H22 120.0 . . ?
C21 C22 C23 120.0 . . ?
C23 C22 H22 120.0 . . ?
C19 C23 H23 120.0 . . ?
C22 C23 C19 120.0 . . ?
C22 C23 H23 120.0 . . ?
N6 C24 C19 116.6(13) . . ?
N6 C24 H24A 108.2 . . ?
N6 C24 H24B 108.2 . . ?
C19 C24 H24A 108.2 . . ?
C19 C24 H24B 108.2 . . ?
H24A C24 H24B 107.3 . . ?

loop_
_geom_bond_atom_site_label_1
_geom_bond_atom_site_label_2
_geom_bond_distance
_geom_bond_site_symmetry_2
_geom_bond_publ_flag
Mo1 Mo5 2.5994(6) . ?
Mo1 O2 2.112(3) . ?
Mo1 O3 1.969(3) . ?
Mo1 O8 2.255(3) 2_666 ?
Mo1 O9 2.060(3) . ?
Mo1 O13 1.682(4) . ?
Mo1 O15 1.941(4) . ?
Mo2 Mo4 2.5893(6) . ?
Mo2 O2 2.130(4) . ?
Mo2 O4 1.977(3) . ?
Mo2 O8 2.267(3) 2_666 ?
Mo2 O17 2.064(4) . ?
Mo2 O19 1.934(4) . ?
Mo2 O28 1.680(4) . ?
Mo3 Mo6 2.5888(6) . ?
Mo3 O1 1.981(3) . ?
Mo3 O6 2.114(4) . ?
Mo3 O10 1.942(4) . ?
Mo3 O12 2.276(3) 2_666 ?
Mo3 O16 2.054(4) . ?
Mo3 O23 1.684(4) . ?
Mo4 O4 1.983(3) . ?
Mo4 O6 2.097(3) . ?
Mo4 O12 2.290(3) 2_666 ?
Mo4 O18 2.065(4) . ?
Mo4 O19 1.942(3) . ?
Mo4 O26 1.687(4) . ?
Mo5 O3 1.977(3) . ?
Mo5 O5 2.283(3) 2_666 ?
Mo5 O7 2.093(3) . ?
Mo5 O15 1.943(4) . ?
Mo5 O21 2.039(4) . ?
Mo5 O25 1.683(4) . ?
Mo6 O1 1.976(3) . ?
Mo6 O5 2.298(3) 2_666 ?
Mo6 O7 2.111(4) . ?
Mo6 O10 1.939(4) . ?
Mo6 O24 2.052(4) . ?
Mo6 O30 1.679(4) . ?
Mn1 O1 2.190(3) . ?
Mn1 O1 2.190(3) 2_665 ?
Mn1 O3 2.191(3) . ?
Mn1 O3 2.191(3) 2_665 ?
Mn1 O4 2.205(3) . ?
Mn1 O4 2.205(3) 2_665 ?
Mn2 O11 2.278(3) 1_455 ?
Mn2 O14 2.131(4) . ?
Mn2 O20 2.154(4) . ?
Mn2 O27 2.193(4) . ?
Mn2 O29 2.222(4) 2_666 ?
Mn2 O31 2.279(5) . ?
P1 O5 1.553(3) . ?
P1 O8 1.561(3) . ?
P1 O12 1.552(4) . ?
P1 O14 1.506(4) . ?
P2 O9 1.538(4) . ?
P2 O11 1.532(4) . ?
P2 O17 1.531(4) . ?
P2 O29 1.540(4) . ?
P3 O16 1.534(4) . ?
P3 O18 1.533(4) . ?
P3 O20 1.518(4) . ?
P3 O22 1.567(4) . ?
P4 O21 1.533(4) . ?
P4 O24 1.522(4) . ?
P4 O32 1.499(7) . ?
P4 O33 1.603(9) . ?
P4 O35 1.701(15) . ?
P4 O34 1.412(13) . ?
N1 H1A 0.8900 . ?
N1 H1B 0.8900 . ?
N1 H1C 0.8900 . ?
N1 C6 1.40(2) . ?
N2 H2A 0.8900 . ?
N2 H2B 0.8900 . ?
N2 H2C 0.8900 . ?
N2 C18 1.541(10) . ?
C1 H1 0.9300 . ?
C1 C2 1.3900 . ?
C1 C5 1.3900 . ?
C2 C3 1.3900 . ?
C2 C6 1.40(2) . ?
C3 H3 0.9300 . ?
C3 N3 1.3900 . ?
N3 H3A 0.8600 . ?
N3 C4 1.3900 . ?
C4 H4 0.9300 . ?
C4 C5 1.3900 . ?
C5 H5 0.9300 . ?
C6 H6A 0.9700 . ?
C6 H6B 0.9700 . ?
C13 H13 0.9300 . ?
C13 N4 1.3900 . ?
C13 C17 1.3900 . ?
N4 H4A 0.8600 . ?
N4 C14 1.3900 . ?
C14 H14 0.9300 . ?
C14 C15 1.3900 . ?
C15 H15 0.9300 . ?
C15 C16 1.3900 . ?
C16 H16 0.9300 . ?
C16 C17 1.3900 . ?
C17 C18 1.397(10) . ?
C18 H18A 0.9700 . ?
C18 H18B 0.9700 . ?
N5 H5A 0.8900 . ?
N5 H5B 0.8900 . ?
N5 H5C 0.8900 . ?
N5 C7 1.398(9) . ?
N6 H6C 0.8900 . ?
N6 H6D 0.8900 . ?
N6 H6E 0.8900 . ?
N6 C24 1.419(10) . ?
C7 H7A 0.9700 . ?
C7 H7B 0.9700 . ?
C7 C10 1.477(16) . ?
C8 H8 0.9300 . ?
C8 C9 1.3900 . ?
C8 C12 1.3900 . ?
C9 H9 0.9300 . ?
C9 C10 1.3900 . ?
C10 C11 1.3900 . ?
C11 H11 0.9300 . ?
C11 N7 1.3900 . ?
N7 H7 0.8600 . ?
N7 C12 1.3900 . ?
C12 H12 0.9300 . ?
C19 C20 1.3900 . ?
C19 C23 1.3900 . ?
C19 C24 1.504(9) . ?
C20 H20 0.9300 . ?
C20 N8 1.3900 . ?
N8 H8A 0.8600 . ?
N8 C21 1.3900 . ?
C21 H21 0.9300 . ?
C21 C22 1.3900 . ?
C22 H22 0.9300 . ?
C22 C23 1.3900 . ?
C23 H23 0.9300 . ?
C24 H24A 0.9700 . ?
C24 H24B 0.9700 . ?

loop_
_geom_torsion_atom_site_label_1
_geom_torsion_atom_site_label_2
_geom_torsion_atom_site_label_3
_geom_torsion_atom_site_label_4
_geom_torsion
_geom_torsion_site_symmetry_1
_geom_torsion_site_symmetry_2
_geom_torsion_site_symmetry_3
_geom_torsion_site_symmetry_4
_geom_torsion_publ_flag
O5 P1 O8 Mo1 -16.4(3) . . . 2_666 ?
O5 P1 O8 Mo2 132.4(2) . . . 2_666 ?
O5 P1 O12 Mo3 14.8(3) . . . 2_666 ?
O5 P1 O12 Mo4 -131.9(2) . . . 2_666 ?
O5 P1 O14 Mn2 98.4(3) . . . . ?
O8 P1 O5 Mo5 14.9(3) . . . 2_666 ?
O8 P1 O5 Mo6 -129.1(2) . . . 2_666 ?
O8 P1 O12 Mo3 129.2(2) . . . 2_666 ?
O8 P1 O12 Mo4 -17.5(3) . . . 2_666 ?
O8 P1 O14 Mn2 -21.3(4) . . . . ?
O9 P2 O11 Mn2 109.6(4) . . . 1_655 ?
O9 P2 O17 Mo2 -31.8(4) . . . . ?
O9 P2 O29 Mn2 37.4(6) . . . 2_666 ?
O11 P2 O9 Mo1 151.6(3) . . . . ?
O11 P2 O17 Mo2 -150.8(3) . . . . ?
O11 P2 O29 Mn2 156.1(5) . . . 2_666 ?
O12 P1 O5 Mo5 129.7(2) . . . 2_666 ?
O12 P1 O5 Mo6 -14.3(3) . . . 2_666 ?
O12 P1 O8 Mo1 -130.8(2) . . . 2_666 ?
O12 P1 O8 Mo2 18.0(3) . . . 2_666 ?
O12 P1 O14 Mn2 -141.3(3) . . . . ?
O14 P1 O5 Mo5 -107.2(3) . . . 2_666 ?
O14 P1 O5 Mo6 108.8(3) . . . 2_666 ?
O14 P1 O8 Mo1 106.7(3) . . . 2_666 ?
O14 P1 O8 Mo2 -104.5(3) . . . 2_666 ?
O14 P1 O12 Mo3 -108.7(3) . . . 2_666 ?
O14 P1 O12 Mo4 104.6(3) . . . 2_666 ?
O16 P3 O18 Mo4 -38.2(4) . . . . ?
O16 P3 O20 Mn2 137.5(3) . . . . ?
O17 P2 O9 Mo1 32.8(4) . . . . ?
O17 P2 O11 Mn2 -129.9(3) . . . 1_655 ?
O17 P2 O29 Mn2 -85.9(5) . . . 2_666 ?
O18 P3 O16 Mo3 36.5(4) . . . . ?
O18 P3 O20 Mn2 -100.8(3) . . . . ?
O20 P3 O16 Mo3 157.9(3) . . . . ?
O20 P3 O18 Mo4 -159.0(3) . . . . ?
O21 P4 O24 Mo6 -22.8(5) . . . . ?
O22 P3 O16 Mo3 -81.9(4) . . . . ?
O22 P3 O18 Mo4 81.7(4) . . . . ?
O22 P3 O20 Mn2 17.3(4) . . . . ?
O24 P4 O21 Mo5 21.0(5) . . . . ?
O29 P2 O9 Mo1 -90.2(4) . . . . ?
O29 P2 O11 Mn2 -10.6(4) . . . 1_655 ?
O29 P2 O17 Mo2 91.5(4) . . . . ?
O32 P4 O21 Mo5 147.4(5) . . . . ?
O32 P4 O24 Mo6 -148.2(5) . . . . ?
O33 P4 O21 Mo5 -95.3(5) . . . . ?
O33 P4 O24 Mo6 91.7(5) . . . . ?
C1 C2 C3 N3 0.0 . . . . ?
C1 C2 C6 N1 -91.3(17) . . . . ?
C2 C1 C5 C4 0.0 . . . . ?
C2 C3 N3 C4 0.0 . . . . ?
C3 C2 C6 N1 92(2) . . . . ?
C3 N3 C4 C5 0.0 . . . . ?
N3 C4 C5 C1 0.0 . . . . ?
C5 C1 C2 C3 0.0 . . . . ?
C5 C1 C2 C6 -176.8(18) . . . . ?
C6 C2 C3 N3 176(2) . . . . ?
C13 N4 C14 C15 0.0 . . . . ?
C13 C17 C18 N2 94.7(16) . . . . ?
N4 C13 C17 C16 0.0 . . . . ?
N4 C13 C17 C18 -179.7(3) . . . . ?
N4 C14 C15 C16 0.0 . . . . ?
C14 C15 C16 C17 0.0 . . . . ?
C15 C16 C17 C13 0.0 . . . . ?
C15 C16 C17 C18 179.5(4) . . . . ?
C16 C17 C18 N2 -84.8(16) . . . . ?
C17 C13 N4 C14 0.0 . . . . ?
N5 C7 C10 C9 84.5(14) . . . . ?
N5 C7 C10 C11 -95.8(12) . . . . ?
C7 C10 C11 N7 -179.8(9) . . . . ?
C8 C9 C10 C7 179.7(10) . . . . ?
C8 C9 C10 C11 0.0 . . . . ?
C9 C8 C12 N7 0.0 . . . . ?
C9 C10 C11 N7 0.0 . . . . ?
C10 C11 N7 C12 0.0 . . . . ?
C11 N7 C12 C8 0.0 . . . . ?
C12 C8 C9 C10 0.0 . . . . ?
C19 C20 N8 C21 0.0 . . . . ?
C20 C19 C23 C22 0.0 . . . . ?
C20 C19 C24 N6 -91.5(17) . . . . ?
C20 N8 C21 C22 0.0 . . . . ?
N8 C21 C22 C23 0.0 . . . . ?
C21 C22 C23 C19 0.0 . . . . ?
C23 C19 C20 N8 0.0 . . . . ?
C23 C19 C24 N6 81.1(16) . . . . ?
C24 C19 C20 N8 172.2(14) . . . . ?
C24 C19 C23 C22 -173.0(13) . . . . ?
O35 P4 O21 Mo5 119.3(7) . . . . ?
O35 P4 O24 Mo6 -122.5(7) . . . . ?
O34 P4 O21 Mo5 -121.3(9) . . . . ?
O34 P4 O24 Mo6 120.0(8) . . . . ?
